data_8100874
loop_
_publ_author_name
'Horn, E.'
'Roy, T. G.'
'Hazari, S. K. S.'
'Dey, B. K.'
'Dey, L.'
'Tiekink, E. R. T.'

_publ_section_title
;
Crystal structure of trans-dinitrito(3,10-C-meso-3,5,7,7,10,12,14,
14-octamethyl-1,4,8,11-tetraazacyclotetradecane)cobalt(III) perchlorate, 
[Co(Me~8~[14]ane)(NO~2~)~2~]ClO~4~
;
_journal_issue 1
_journal_name_full 'Zeitschrift f\"ur Kristallographie - New Crystal Structures'
_journal_page_first 71
_journal_page_last 72
_journal_volume 216
_journal_year 2001
_chemical_formula_structural '[Co(Me8 [14]ane)(NO2 )2]ClO4'
_chemical_formula_sum 'C18 H40 Cl2 Co N6 O12'
_chemical_formula_weight 662.39
_space_group_IT_number 2
_symmetry_cell_setting triclinic
_symmetry_space_group_name_Hall '-P 1'
_symmetry_space_group_name_H-M 'P -1'
_cell_angle_alpha 107.88(9)
_cell_angle_beta 100.59(9)
_cell_angle_gamma 105.98(6)
_cell_formula_units_Z 4
_cell_length_a 8.838(6)
_cell_length_b 10.768(8)
_cell_length_c 7.933(9)
_cell_measurement_temperature 293
_cell_volume 660(1)
_diffrn_ambient_temperature 293
_diffrn_orient_matrix_UB_11 0.11861
_diffrn_orient_matrix_UB_12 0.01193
_diffrn_orient_matrix_UB_13 0.04350
_diffrn_orient_matrix_UB_21 0.03158
_diffrn_orient_matrix_UB_22 0.10299
_diffrn_orient_matrix_UB_23 0.03344
_diffrn_orient_matrix_UB_31 -0.00955
_diffrn_orient_matrix_UB_32 0.01184
_diffrn_orient_matrix_UB_33 0.12721
_exptl_crystal_density_diffrn 1.665
_cod_database_code 8100874

loop_
_symmetry_equiv_pos_as_xyz
'  +x,  +y,  +z'
'  -x,  -y,  -z'

loop_
_atom_site_aniso_label
_atom_site_aniso_U_11
_atom_site_aniso_U_22
_atom_site_aniso_U_33
_atom_site_aniso_U_12
_atom_site_aniso_U_13
_atom_site_aniso_U_23
Co 0.0209(2) 0.0237(2) 0.0201(2) 0.0105(1) 0.0078(1) 0.0099(1)
Cl 0.0611(8) 0.0534(8) 0.0488(7) 0.0273(7) 0.0242(6) 0.0179(6)
O(1) 0.0310(7) 0.0368(8) 0.0297(7) 0.0159(6) 0.0152(6) 0.0145(6)
O(2) 0.052(4) 0.146(7) 0.074(5) 0.042(5) 0.039(4) 0.078(5)
O(2') 0.047(3) 0.073(4) 0.039(3) 0.023(3) 0.027(2) 0.027(3)
O(3) 0.100(4) 0.083(4) 0.105(4) 0.054(4) 0.044(4) 0.059(4)
O(4) 0.052(3) 0.170(6) 0.050(3) 0.024(3) 0.023(2) 0.016(3)
O(5) 0.073(3) 0.100(4) 0.047(2) 0.064(3) -0.002(2) 0.020(2)
O(6) 0.186(8) 0.054(3) 0.114(5) 0.031(4) 0.058(6) 0.029(4)
N(1) 0.0272(8) 0.0266(8) 0.0259(8) 0.0112(6) 0.0086(6) 0.0101(6)
N(4) 0.0238(7) 0.0306(8) 0.0240(7) 0.0132(6) 0.0083(6) 0.0131(6)
N(5') 0.044(4) 0.106(7) 0.060(5) 0.033(4) 0.030(4) 0.055(4)
N(5) 0.035(3) 0.054(3) 0.027(3) 0.019(3) 0.014(2) 0.023(2)
C(2) 0.033(1) 0.033(1) 0.0257(9) 0.0124(8) 0.0026(8) 0.0072(8)
C(3) 0.0247(9) 0.035(1) 0.0268(9) 0.0107(8) 0.0040(7) 0.0115(8)
C(3') 0.026(1) 0.049(1) 0.045(1) 0.0098(9) 0.0105(9) 0.020(1)
C(5) 0.032(1) 0.037(1) 0.031(1) 0.0211(9) 0.0099(8) 0.0141(8)
C(5') 0.048(1) 0.053(1) 0.047(1) 0.033(1) 0.001(1) 0.018(1)
C(6) 0.042(1) 0.032(1) 0.037(1) 0.0212(9) 0.0123(9) 0.0174(9)
C(7) 0.033(1) 0.0249(9) 0.034(1) 0.0137(8) 0.0114(8) 0.0108(8)
C(7') 0.040(1) 0.037(1) 0.036(1) 0.0199(9) 0.0168(9) 0.0109(9)
C(7'') 0.047(1) 0.027(1) 0.052(1) 0.012(1) 0.015(1) 0.012(1)

loop_
_atom_site_label
_atom_site_fract_x
_atom_site_fract_y
_atom_site_fract_z
_atom_site_U_iso_or_equiv
_atom_site_occupancy
_atom_site_thermal_displace_type
_atom_site_calc_flag
_atom_site_calc_attached_atom
_atom_site_Wyckoff_symbol
_atom_site_symmetry_multiplicity
Co 0.0000 0.5000 0.5000 0.02033(8) 1.0 Uani ? ? g 1
Cl 0.3858(2) 0.9498(2) 0.3587(2) 0.0521(4) 0.5 Uani ? ? i 2
O(1) 0.1435(2) 0.5119(2) 0.3459(2) 0.0302(4) 1.000 Uani d ? i 2
O(2) 0.233(1) 0.5912(8) 0.158(1) 0.077(3) 0.5 Uani ? ? i 2
O(2') 0.199(1) 0.5224(6) 0.103(1) 0.049(2) 0.5 Uani ? ? i 2
O(3) 0.3968(8) 0.8617(6) 0.4624(9) 0.083(2) 0.5 Uani ? ? i 2
O(4) 0.4629(6) 0.9234(7) 0.2187(7) 0.100(2) 0.5 Uani ? ? i 2
O(5) 0.2313(6) 0.9315(5) 0.2726(6) 0.071(1) 0.5 Uani ? ? i 2
O(6) 0.457(1) 1.0871(6) 0.486(1) 0.119(3) 0.5 Uani ? ? i 2
N(1) -0.1141(2) 0.2943(2) 0.3484(2) 0.0260(4) 1.000 Uani d ? i 2
N(4) -0.1756(2) 0.5248(2) 0.3259(2) 0.0244(4) 1.000 Uani d ? i 2
N(5') 0.143(1) 0.5952(9) 0.258(1) 0.060(3) 0.5 Uani ? ? i 2
N(5) 0.1054(8) 0.5366(6) 0.1966(8) 0.035(1) 0.5 Uani ? ? i 2
C(2) -0.2234(3) 0.2808(2) 0.1708(3) 0.0322(5) 1.000 Uani d ? i 2
C(3) -0.3119(2) 0.3849(2) 0.2121(3) 0.0295(5) 1.000 Uani d ? i 2
C(3') -0.4485(3) 0.3452(3) 0.3007(3) 0.0402(6) 1.000 Uani d ? i 2
C(5) -0.2354(3) 0.6439(2) 0.3959(3) 0.0310(5) 1.000 Uani d ? i 2
C(5') -0.3550(3) 0.6525(3) 0.2353(4) 0.0476(7) 1.000 Uani d ? i 2
C(6) -0.0888(3) 0.7817(2) 0.4891(3) 0.0344(6) 1.000 Uani d ? i 2
C(7) 0.0249(3) 0.8111(2) 0.6793(3) 0.0300(5) 1.000 Uani d ? i 2
C(7') -0.0709(3) 0.8049(2) 0.8220(3) 0.0360(6) 1.000 Uani d ? i 2
C(7'') 0.1544(3) 0.9596(2) 0.7483(4) 0.0428(6) 1.000 Uani d ? i 2
H(1) -0.1589 0.2997 0.0920 0.039 1.0 Uiso ? ? i 2
H(2) -0.3021 0.1887 0.1114 0.039 1.0 Uiso ? ? i 2
H(3) -0.1889 0.2642 0.4121 0.031 1.0 Uiso ? ? i 2
H(4) -0.1240 0.5463 0.2383 0.029 1.0 Uiso ? ? i 2
H(5) -0.3612 0.3886 0.0976 0.035 1.0 Uiso ? ? i 2
H(7) -0.4007 0.3606 0.4262 0.048 1.0 Uiso ? ? i 2
H(8) -0.5147 0.4009 0.2957 0.048 1.0 Uiso ? ? i 2
H(9) -0.5148 0.2495 0.2351 0.048 1.0 Uiso ? ? i 2
H(13) -0.2908 0.6296 0.4840 0.037 1.0 Uiso ? ? i 2
H(15) -0.4505 0.6610 0.2692 0.057 1.0 Uiso ? ? i 2
H(16) -0.3025 0.7315 0.2098 0.057 1.0 Uiso ? ? i 2
H(17) -0.3858 0.5702 0.1280 0.057 1.0 Uiso ? ? i 2
H(21) -0.0228 0.7841 0.4074 0.041 1.0 Uiso ? ? i 2
H(22) -0.1315 0.8550 0.5038 0.041 1.0 Uiso ? ? i 2
H(25) -0.0003 0.8110 0.9324 0.043 1.0 Uiso ? ? i 2
H(26) -0.1098 0.8806 0.8488 0.043 1.0 Uiso ? ? i 2
H(27) -0.1617 0.7194 0.7727 0.043 1.0 Uiso ? ? i 2
H(31) 0.1898 0.9980 0.8800 0.051 1.0 Uiso ? ? i 2
H(32) 0.2460 0.9552 0.7034 0.051 1.0 Uiso ? ? i 2
H(33) 0.1068 1.0169 0.7041 0.051 1.0 Uiso ? ? i 2

loop_
_geom_bond_atom_site_label_1
_geom_bond_atom_site_label_2
_geom_bond_distance
_geom_bond_site_symmetry_1
_geom_bond_site_symmetry_2
_geom_bond_publ_flag
Co O(1) 1.922(2) . . ?
Co N(1) 2.015(3) . . ?
Co N(4) 2.014(3) . . ?
Cl O(3) 1.445(8) . . ?
Cl O(4) 1.404(6) . . ?
Cl O(5) 1.340(5) . . ?
Cl O(6) 1.392(6) . . ?
Cl O(6) 1.90(1) . . ?
O(1) N(5') 1.30(1) . . ?
O(1) N(5) 1.298(7) . . ?
O(2) O(2') 0.677(9) . . ?
O(2) N(5') 1.22(1) . . ?
O(2) N(5) 1.26(1) . . ?
O(2') N(5') 1.49(1) . . ?
O(2') N(5) 1.22(1) . . ?
O(3) O(6) 1.19(1) . . ?
N(1) C(2) 1.495(3) . . ?
N(1) C(7) 1.536(3) . . ?
N(1) H(3) 0.95 . . no
N(4) C(3) 1.517(3) . . ?
N(4) C(5) 1.509(3) . . ?
N(4) H(4) 0.95 . . no
N(5') N(5) 0.618(9) . . ?
C(2) C(3) 1.525(4) . . ?
C(2) H(1) 0.95 . . no
C(2) H(2) 0.95 . . no
C(3) C(3') 1.532(4) . . ?
C(3) H(5) 0.95 . . no
C(3') H(7) 0.95 . . no
C(3') H(8) 0.95 . . no
C(3') H(9) 0.95 . . no
C(5) C(5') 1.543(4) . . ?
C(5) C(6) 1.531(3) . . ?
C(5) H(13) 0.95 . . no
C(5') H(15) 0.95 . . no
C(5') H(16) 0.95 . . no
C(5') H(17) 0.95 . . no
C(6) C(7) 1.536(4) . . ?
C(6) H(21) 0.95 . . no
C(6) H(22) 0.95 . . no
C(7) C(7') 1.539(4) . . ?
C(7) C(7'') 1.547(3) . . ?
C(7') H(25) 0.95 . . no
C(7') H(26) 0.95 . . no
C(7') H(27) 0.95 . . no
C(7'') H(31) 0.95 . . no
C(7'') H(32) 0.95 . . no
C(7'') H(33) 0.95 . . no
